data_2236565
loop_
_publ_author_name
'Ayd\?in, Abdullah'
'Akkurt, Mehmet'
'Gul, Halise Inci'
'Mete, Ebru'
'Sahin, Ertan'

_publ_section_title
;
 <i>N</i>-[2-(4-Methylbenzoyl)ethyl]propan-2-aminium chloride
;
_journal_coeditor_code QM2078
_journal_issue 9
_journal_name_full 'Acta Crystallographica Section E'
_journal_page_first o2706
_journal_page_last o2707
_journal_paper_doi 10.1107/S1600536812035271
_journal_volume 68
_journal_year 2012
_chemical_formula_iupac 'C13 H20 N O +, Cl -'
_chemical_formula_moiety 'C13 H20 N O +, Cl -'
_chemical_formula_sum 'C13 H20 Cl N O'
_chemical_formula_weight 241.75
_chemical_name_systematic
;
<i>N</i>-[2-(4-Methylbenzoyl)ethyl]propan-2-aminium chloride
;
_space_group_IT_number 14
_symmetry_cell_setting monoclinic
_symmetry_space_group_name_Hall '-P 2ybc'
_symmetry_space_group_name_H-M 'P 1 21/c 1'
_atom_sites_solution_hydrogens geom
_atom_sites_solution_primary direct
_atom_sites_solution_secondary difmap
_cell_angle_alpha 90
_cell_angle_beta 95.362(5)
_cell_angle_gamma 90
_cell_formula_units_Z 4
_cell_length_a 7.786(5)
_cell_length_b 7.511(5)
_cell_length_c 23.365(5)
_cell_measurement_reflns_used 4594
_cell_measurement_temperature 294(2)
_cell_measurement_theta_max 26.4676
_cell_measurement_theta_min 2.6274
_cell_volume 1360.4(13)
_computing_cell_refinement 'CrystalClear (Rigaku/MSC, 2005)'
_computing_data_collection 'CrystalClear (Rigaku/MSC, 2005)'
_computing_data_reduction 'CrystalClear (Rigaku/MSC, 2005)'
_computing_molecular_graphics 'ORTEP-3 for Windows (Farrugia, 1997) and PLATON (Spek, 2009)'
_computing_publication_material 'WinGX (Farrugia, 1999)'
_computing_structure_refinement 'SHELXL97 (Sheldrick, 2008)'
_computing_structure_solution 'SHELXS97 (Sheldrick, 2008)'
_diffrn_ambient_temperature 294(2)
_diffrn_detector_area_resol_mean 10.0000
_diffrn_measured_fraction_theta_full 0.997
_diffrn_measured_fraction_theta_max 0.997
_diffrn_measurement_device 'Rigaku R-AXIS RAPID-S'
_diffrn_measurement_method dtprofit.ref
_diffrn_radiation_monochromator 'Graphite Monochromator'
_diffrn_radiation_source 'Sealed Tube'
_diffrn_radiation_type 'Mo K\a'
_diffrn_radiation_wavelength 0.71073
_diffrn_reflns_av_R_equivalents 0.0662
_diffrn_reflns_av_sigmaI/netI 0.0395
_diffrn_reflns_limit_h_max 9
_diffrn_reflns_limit_h_min -9
_diffrn_reflns_limit_k_max 9
_diffrn_reflns_limit_k_min -8
_diffrn_reflns_limit_l_max 29
_diffrn_reflns_limit_l_min -29
_diffrn_reflns_number 26900
_diffrn_reflns_reduction_process
;
;
_diffrn_reflns_theta_full 26.42
_diffrn_reflns_theta_max 26.42
_diffrn_reflns_theta_min 2.63
_exptl_absorpt_coefficient_mu 0.262
_exptl_absorpt_correction_T_max 0.974
_exptl_absorpt_correction_T_min 0.966
_exptl_absorpt_correction_type multi-scan
_exptl_absorpt_process_details '(Blessing, 1995)'
_exptl_crystal_colour white
_exptl_crystal_density_diffrn 1.180
_exptl_crystal_density_method 'Not Measured'
_exptl_crystal_description block
_exptl_crystal_F_000 520
_exptl_crystal_size_max 0.17
_exptl_crystal_size_mid 0.11
_exptl_crystal_size_min 0.10
_refine_diff_density_max 0.209
_refine_diff_density_min -0.176
_refine_ls_extinction_coef 0.010(3)
_refine_ls_extinction_expression FC^*^=KFC[1+0.001XFC^2^\L^3^/SIN(2\Q)]^-1/4^
_refine_ls_extinction_method 'SHELXL97 (Sheldrick, 2008)'
_refine_ls_goodness_of_fit_ref 1.055
_refine_ls_hydrogen_treatment constr
_refine_ls_matrix_type full
_refine_ls_number_parameters 149
_refine_ls_number_reflns 2800
_refine_ls_number_restraints 0
_refine_ls_restrained_S_all 1.055
_refine_ls_R_factor_all 0.0696
_refine_ls_R_factor_gt 0.0485
_refine_ls_shift/su_max 0.000
_refine_ls_shift/su_mean 0.000
_refine_ls_structure_factor_coef Fsqd
_refine_ls_weighting_details 'calc w=1/[\s^2^(Fo^2^)+(0.0681P)^2^+0.2172P] where P=(Fo^2^+2Fc^2^)/3'
_refine_ls_weighting_scheme calc
_refine_ls_wR_factor_gt 0.1331
_refine_ls_wR_factor_ref 0.1506
_reflns_number_gt 2007
_reflns_number_total 2800
_reflns_threshold_expression I>2\s(I)
_cod_data_source_file qm2078.cif
_cod_data_source_block I
_cod_original_sg_symbol_H-M 'P 21/c'
_cod_database_code 2236565
_cod_database_fobs_code 2236565

loop_
_symmetry_equiv_pos_site_id
_symmetry_equiv_pos_as_xyz
1 x,y,z
2 -x,1/2+y,1/2-z
3 -x,-y,-z
4 x,1/2-y,1/2+z

loop_
_atom_site_aniso_label
_atom_site_aniso_U_11
_atom_site_aniso_U_22
_atom_site_aniso_U_33
_atom_site_aniso_U_12
_atom_site_aniso_U_13
_atom_site_aniso_U_23
O1 0.0562(10) 0.1386(17) 0.0763(11) 0.0110(11) 0.0077(8) 0.0214(11)
N1 0.0530(10) 0.0541(10) 0.0609(10) -0.0019(8) 0.0135(8) 0.0028(8)
C1 0.0545(13) 0.0940(19) 0.0683(15) 0.0016(12) 0.0076(11) 0.0037(13)
C2 0.0651(14) 0.0730(15) 0.0596(13) -0.0076(12) 0.0152(10) -0.0054(11)
C3 0.0723(16) 0.0783(16) 0.0541(13) -0.0016(12) 0.0094(10) 0.0048(11)
C4 0.0618(14) 0.0764(15) 0.0596(13) -0.0001(12) 0.0057(10) 0.0003(11)
C5 0.0553(12) 0.0579(12) 0.0555(12) -0.0054(10) 0.0048(9) -0.0023(9)
C6 0.0625(14) 0.0774(16) 0.0577(12) 0.0004(11) 0.0066(10) 0.0071(11)
C7 0.0557(13) 0.0684(14) 0.0609(13) -0.0038(11) 0.0059(10) -0.0008(10)
C8 0.0574(13) 0.0718(14) 0.0588(13) -0.0014(11) 0.0111(10) 0.0039(11)
C9 0.0584(13) 0.0630(14) 0.0614(13) 0.0002(10) 0.0103(10) 0.0041(10)
C10 0.0535(12) 0.0672(14) 0.0653(13) 0.0004(10) 0.0195(10) 0.0012(10)
C11 0.0901(19) 0.0698(16) 0.0871(18) 0.0072(13) 0.0350(14) -0.0041(13)
C12 0.108(2) 0.0767(17) 0.0808(17) 0.0039(15) 0.0418(15) 0.0138(13)
C13 0.0797(18) 0.120(2) 0.0775(18) -0.0034(17) 0.0253(14) 0.0074(16)
Cl1 0.0631(4) 0.0604(4) 0.0756(4) 0.0010(3) 0.0046(3) -0.0014(3)

loop_
_atom_site_type_symbol
_atom_site_label
_atom_site_fract_x
_atom_site_fract_y
_atom_site_fract_z
_atom_site_U_iso_or_equiv
_atom_site_thermal_displace_type
_atom_site_calc_flag
_atom_site_refinement_flags
_atom_site_occupancy
O O1 0.7123(2) 0.2422(3) 0.57107(8) 0.0903(8) Uani d . 1.000
N N1 0.7916(2) 0.0622(2) 0.74056(7) 0.0555(6) Uani d . 1.000
C C1 1.2949(3) 0.1740(3) 0.53020(10) 0.0722(9) Uani d . 1.000
C C2 1.2627(3) 0.2488(3) 0.47633(10) 0.0653(8) Uani d . 1.000
C C3 1.0947(3) 0.2961(3) 0.45820(9) 0.0680(9) Uani d . 1.000
C C4 0.9644(3) 0.2737(3) 0.49337(9) 0.0659(8) Uani d . 1.000
C C5 0.9974(3) 0.2024(3) 0.54815(9) 0.0563(7) Uani d . 1.000
C C6 1.1652(3) 0.1501(3) 0.56544(10) 0.0658(8) Uani d . 1.000
C C7 0.8564(3) 0.1895(3) 0.58624(9) 0.0616(8) Uani d . 1.000
C C8 0.8956(3) 0.1133(3) 0.64590(9) 0.0623(8) Uani d . 1.000
C C9 0.7524(3) 0.1489(3) 0.68361(9) 0.0606(8) Uani d . 1.000
C C10 0.6625(3) 0.0981(3) 0.78362(9) 0.0611(8) Uani d . 1.000
C C11 0.6888(4) 0.2830(4) 0.80850(12) 0.0807(10) Uani d . 1.000
C C12 0.6811(4) -0.0436(4) 0.82927(12) 0.0864(10) Uani d . 1.000
C C13 1.4074(4) 0.2830(5) 0.43891(12) 0.0913(11) Uani d . 1.000
Cl Cl1 1.17234(7) 0.15576(7) 0.78840(2) 0.0665(2) Uani d . 1.000
H H1 1.40660 0.13910 0.54290 0.0870 Uiso c R 1.000
H H3 1.06950 0.34370 0.42160 0.0820 Uiso c R 1.000
H H4 0.85250 0.30690 0.48030 0.0790 Uiso c R 1.000
H H6 1.19010 0.09810 0.60140 0.0790 Uiso c R 1.000
H H8A 0.91290 -0.01420 0.64310 0.0750 Uiso c R 1.000
H H8B 1.00180 0.16520 0.66350 0.0750 Uiso c R 1.000
H H9A 0.73980 0.27620 0.68870 0.0730 Uiso c R 1.000
H H9B 0.64450 0.10290 0.66530 0.0730 Uiso c R 1.000
H H10 0.54610 0.09070 0.76380 0.0730 Uiso c R 1.000
H H11A 0.59650 0.31080 0.83150 0.1210 Uiso c R 1.000
H H11B 0.68980 0.36790 0.77780 0.1210 Uiso c R 1.000
H H11C 0.79670 0.28780 0.83190 0.1210 Uiso c R 1.000
H H12A 0.66880 -0.15880 0.81160 0.1290 Uiso c R 1.000
H H12B 0.59360 -0.02790 0.85520 0.1290 Uiso c R 1.000
H H12C 0.79290 -0.03440 0.85020 0.1290 Uiso c R 1.000
H H13A 1.43820 0.40670 0.44090 0.1370 Uiso c R 1.000
H H13B 1.37010 0.25180 0.39990 0.1370 Uiso c R 1.000
H H13C 1.50570 0.21210 0.45220 0.1370 Uiso c R 1.000
H H14A 0.89610 0.09920 0.75560 0.0670 Uiso c R 1.000
H H14B 0.79790 -0.05620 0.73520 0.0670 Uiso c R 1.000

loop_
_atom_type_symbol
_atom_type_description
_atom_type_scat_dispersion_real
_atom_type_scat_dispersion_imag
_atom_type_scat_source
C C 0.0033 0.0016 ' International Tables Vol C Tables 4.2.6.8 and 6.1.1.4'
H H 0.0000 0.0000 ' International Tables Vol C Tables 4.2.6.8 and 6.1.1.4'
Cl Cl 0.1484 0.1585 ' International Tables Vol C Tables 4.2.6.8 and 6.1.1.4'
N N 0.0061 0.0033 ' International Tables Vol C Tables 4.2.6.8 and 6.1.1.4'
O O 0.0106 0.0060 ' International Tables Vol C Tables 4.2.6.8 and 6.1.1.4'

loop_
_geom_angle_atom_site_label_1
_geom_angle_atom_site_label_2
_geom_angle_atom_site_label_3
_geom_angle
_geom_angle_publ_flag
C9 N1 C10 115.08(16) no
H14A N1 H14B 107.00 no
C9 N1 H14B 109.00 no
C10 N1 H14A 109.00 no
C9 N1 H14A 108.00 no
C10 N1 H14B 108.00 no
C2 C1 C6 121.3(2) no
C1 C2 C13 121.0(2) no
C1 C2 C3 118.0(2) no
C3 C2 C13 120.9(2) no
C2 C3 C4 121.0(2) no
C3 C4 C5 121.0(2) no
C6 C5 C7 122.5(2) no
C4 C5 C7 119.7(2) no
C4 C5 C6 117.7(2) no
C1 C6 C5 120.9(2) no
O1 C7 C5 121.5(2) no
C5 C7 C8 118.8(2) no
O1 C7 C8 119.7(2) no
C7 C8 C9 112.03(19) no
N1 C9 C8 110.12(18) no
N1 C10 C12 108.65(19) no
C11 C10 C12 112.1(2) no
N1 C10 C11 110.19(19) no
C2 C1 H1 119.00 no
C6 C1 H1 119.00 no
C2 C3 H3 119.00 no
C4 C3 H3 119.00 no
C3 C4 H4 119.00 no
C5 C4 H4 120.00 no
C1 C6 H6 120.00 no
C5 C6 H6 120.00 no
C7 C8 H8A 109.00 no
C7 C8 H8B 109.00 no
C9 C8 H8A 109.00 no
C9 C8 H8B 109.00 no
H8A C8 H8B 108.00 no
N1 C9 H9A 110.00 no
N1 C9 H9B 110.00 no
C8 C9 H9A 110.00 no
C8 C9 H9B 110.00 no
H9A C9 H9B 108.00 no
N1 C10 H10 109.00 no
C11 C10 H10 109.00 no
C12 C10 H10 109.00 no
C10 C11 H11A 109.00 no
C10 C11 H11B 109.00 no
C10 C11 H11C 109.00 no
H11A C11 H11B 109.00 no
H11A C11 H11C 110.00 no
H11B C11 H11C 109.00 no
C10 C12 H12A 109.00 no
C10 C12 H12B 109.00 no
C10 C12 H12C 109.00 no
H12A C12 H12B 110.00 no
H12A C12 H12C 109.00 no
H12B C12 H12C 109.00 no
C2 C13 H13A 109.00 no
C2 C13 H13B 109.00 no
C2 C13 H13C 109.00 no
H13A C13 H13B 110.00 no
H13A C13 H13C 109.00 no
H13B C13 H13C 109.00 no

loop_
_geom_bond_atom_site_label_1
_geom_bond_atom_site_label_2
_geom_bond_distance
_geom_bond_publ_flag
O1 C7 1.211(3) no
N1 C9 1.487(3) no
N1 C10 1.511(3) no
N1 H14B 0.9000 no
N1 H14A 0.9000 no
C1 C6 1.373(3) no
C1 C2 1.380(3) no
C2 C3 1.383(3) no
C2 C13 1.511(4) no
C3 C4 1.374(3) no
C4 C5 1.389(3) no
C5 C7 1.480(3) no
C5 C6 1.388(3) no
C7 C8 1.511(3) no
C8 C9 1.508(3) no
C10 C12 1.504(4) no
C10 C11 1.512(4) no
C1 H1 0.9300 no
C3 H3 0.9300 no
C4 H4 0.9300 no
C6 H6 0.9300 no
C8 H8A 0.9700 no
C8 H8B 0.9700 no
C9 H9A 0.9700 no
C9 H9B 0.9700 no
C10 H10 0.9800 no
C11 H11A 0.9600 no
C11 H11B 0.9600 no
C11 H11C 0.9600 no
C12 H12A 0.9600 no
C12 H12B 0.9600 no
C12 H12C 0.9600 no
C13 H13A 0.9600 no
C13 H13B 0.9600 no
C13 H13C 0.9600 no

loop_
_geom_hbond_atom_site_label_D
_geom_hbond_atom_site_label_H
_geom_hbond_atom_site_label_A
_geom_hbond_site_symmetry_A
_geom_hbond_distance_DH
_geom_hbond_distance_HA
_geom_hbond_distance_DA
_geom_hbond_angle_DHA
_geom_hbond_publ_flag
N1 H14A Cl1 . 0.90 2.26 3.148(3) 172 yes
N1 H14B Cl1 2_746 0.90 2.25 3.145(3) 173 yes
C1 H1 O1 1_655 0.93 2.53 3.340(4) 146 yes

loop_
_geom_torsion_atom_site_label_1
_geom_torsion_atom_site_label_2
_geom_torsion_atom_site_label_3
_geom_torsion_atom_site_label_4
_geom_torsion
_geom_torsion_publ_flag
C9 N1 C10 C11 -76.7(2) no
C9 N1 C10 C12 160.08(19) no
C10 N1 C9 C8 176.31(17) no
C6 C1 C2 C3 -1.3(3) no
C6 C1 C2 C13 177.0(2) no
C2 C1 C6 C5 -0.7(4) no
C13 C2 C3 C4 -176.6(2) no
C1 C2 C3 C4 1.7(3) no
C2 C3 C4 C5 -0.2(3) no
C3 C4 C5 C6 -1.8(3) no
C3 C4 C5 C7 176.5(2) no
C4 C5 C6 C1 2.2(3) no
C7 C5 C6 C1 -176.0(2) no
C6 C5 C7 C8 -1.2(3) no
C4 C5 C7 O1 -1.1(3) no
C4 C5 C7 C8 -179.4(2) no
C6 C5 C7 O1 177.1(2) no
O1 C7 C8 C9 -11.9(3) no
C5 C7 C8 C9 166.46(19) no
C7 C8 C9 N1 176.54(17) no

loop_
_cod_related_entry_id
_cod_related_entry_database
_cod_related_entry_code
1 ChemSpider 30658144
